data_4329368
loop_
_publ_author_name
'Manolis J. Manos'
'Eleni J. Kyprianidou'
'Giannis S. Papaefstathiou'
'Anastasios J. Tasiopoulos'

_publ_section_title
;
 Insertion of Functional Groups into a Nd3+ Metal-Organic Framework via
 Single-Crystal-to-Single-Crystal Coordinating Solvent Exchange
;
_journal_name_full 'Inorganic Chemistry'
_journal_page_first 6308
_journal_page_last 6314
_journal_paper_doi 10.1021/ic3005085
_journal_volume 51
_journal_year 2012
_chemical_formula_moiety 'C17.30 H10.60 N Nd O8 S0.65'
_chemical_formula_sum 'C17.3 H10.6 N Nd O8 S0.65'
_chemical_formula_weight 525.55
_chemical_name_systematic
;
 ?
;
_space_group_IT_number 15
_symmetry_cell_setting monoclinic
_symmetry_space_group_name_Hall '-C 2yc'
_symmetry_space_group_name_H-M 'C 1 2/c 1'
_atom_sites_solution_hydrogens geom
_atom_sites_solution_primary direct
_atom_sites_solution_secondary difmap
_audit_creation_method SHELXL-97
_cell_angle_alpha 90.00
_cell_angle_beta 100.320(3)
_cell_angle_gamma 90.00
_cell_formula_units_Z 8
_cell_length_a 28.5413(7)
_cell_length_b 14.9992(4)
_cell_length_c 13.2796(5)
_cell_measurement_reflns_used 5671
_cell_measurement_temperature 100(2)
_cell_measurement_theta_max 28.5908
_cell_measurement_theta_min 3.0733
_cell_volume 5593.0(3)
_computing_cell_refinement 'CrysAlis RED'
_computing_data_collection 'CrysAlis CCD'
_computing_data_reduction 'CrysAlis RED'
_computing_molecular_graphics
;
 DIAMOND (Brandenburg, 2006)
 MERCURY (Bruno et al. 2002)
;
_computing_publication_material 'WINGX (Farrugia, 1999)'
_computing_structure_refinement 'SHELXL-97 (Sheldrick, 1997)'
_computing_structure_solution 'SHELXL-97 (Sheldrick, 1997)'
_diffrn_ambient_temperature 100(2)
_diffrn_detector_area_resol_mean 10.4223
_diffrn_measured_fraction_theta_full 0.998
_diffrn_measured_fraction_theta_max 0.998
_diffrn_measurement_device_type 'SuperNova, Dual, Cu at zero, Atlas'
_diffrn_measurement_method '\w scans'
_diffrn_radiation_monochromator mirror
_diffrn_radiation_source 'SuperNova (Mo) X-ray Source'
_diffrn_radiation_type MoK\a
_diffrn_radiation_wavelength 0.71073
_diffrn_reflns_av_R_equivalents 0.0342
_diffrn_reflns_av_sigmaI/netI 0.0466
_diffrn_reflns_limit_h_max 33
_diffrn_reflns_limit_h_min -20
_diffrn_reflns_limit_k_max 17
_diffrn_reflns_limit_k_min -17
_diffrn_reflns_limit_l_max 15
_diffrn_reflns_limit_l_min -15
_diffrn_reflns_number 11355
_diffrn_reflns_theta_full 25.00
_diffrn_reflns_theta_max 25.00
_diffrn_reflns_theta_min 3.08
_exptl_absorpt_coefficient_mu 1.935
_exptl_absorpt_correction_T_max 1.00000
_exptl_absorpt_correction_T_min 0.81413
_exptl_absorpt_correction_type multi-scan
_exptl_absorpt_process_details 'empirical absorption correction (CrysAlis RED, Oxford Diffraction)'
_exptl_crystal_colour colorless
_exptl_crystal_density_diffrn 1.248
_exptl_crystal_description plate
_exptl_crystal_F_000 2046.4
_exptl_crystal_size_max 0.07
_exptl_crystal_size_mid 0.04
_exptl_crystal_size_min 0.02
_refine_diff_density_max 1.352
_refine_diff_density_min -1.287
_refine_diff_density_rms 0.138
_refine_ls_extinction_method none
_refine_ls_goodness_of_fit_ref 1.073
_refine_ls_hydrogen_treatment mixed
_refine_ls_matrix_type full
_refine_ls_number_parameters 275
_refine_ls_number_reflns 4919
_refine_ls_number_restraints 209
_refine_ls_restrained_S_all 1.060
_refine_ls_R_factor_all 0.0573
_refine_ls_R_factor_gt 0.0440
_refine_ls_shift/su_max 0.001
_refine_ls_shift/su_mean 0.000
_refine_ls_structure_factor_coef Fsqd
_refine_ls_weighting_details 'calc w=1/[\s^2^(Fo^2^)+(0.0911P)^2^+8.6637P] where P=(Fo^2^+2Fc^2^)/3'
_refine_ls_weighting_scheme calc
_refine_ls_wR_factor_gt 0.1378
_refine_ls_wR_factor_ref 0.1477
_reflns_number_gt 3799
_reflns_number_total 4919
_reflns_threshold_expression >2sigma(I)
_cod_data_source_file ic3005085_si_002_06.cif
_cod_data_source_block UCY-2-BME
_cod_original_sg_symbol_H-M 'C 2/c'
_cod_original_formula_sum 'C17.30 H10.60 N Nd O8 S0.65'
_cod_database_code 4329368

loop_
_symmetry_equiv_pos_as_xyz
'x, y, z'
'-x, y, -z+1/2'
'x+1/2, y+1/2, z'
'-x+1/2, y+1/2, -z+1/2'
'-x, -y, -z'
'x, -y, z-1/2'
'-x+1/2, -y+1/2, -z'
'x+1/2, -y+1/2, z-1/2'

loop_
_atom_site_label
_atom_site_type_symbol
_atom_site_fract_x
_atom_site_fract_y
_atom_site_fract_z
_atom_site_U_iso_or_equiv
_atom_site_adp_type
_atom_site_occupancy
_atom_site_symmetry_multiplicity
_atom_site_calc_flag
_atom_site_refinement_flags
_atom_site_disorder_assembly
_atom_site_disorder_group
Nd1 Nd 0.318579(10) 0.28568(2) 0.04234(2) 0.02786(16) Uani 1 1 d U . .
N1 N 0.5975(2) 0.0682(5) -0.1527(5) 0.0587(18) Uani 1 1 d U . .
O1 O 0.38405(17) 0.1793(4) 0.0247(4) 0.0568(14) Uani 1 1 d U B .
O2 O 0.39105(16) 0.3149(3) -0.0329(4) 0.0530(14) Uani 1 1 d U B .
O3 O 0.29879(16) 0.2246(3) -0.1278(4) 0.0375(11) Uani 1 1 d U B .
O4 O 0.27215(14) 0.3441(3) 0.1635(3) 0.0410(11) Uani 1 1 d U . .
O5 O 0.29537(14) 0.4192(3) -0.0662(4) 0.0455(12) Uani 1 1 d U B .
O6 O 0.26773(14) 0.1581(3) 0.0496(3) 0.0349(10) Uani 1 1 d U . .
O8 O 0.3654(2) 0.4112(4) 0.1375(5) 0.0793(19) Uani 1 1 d U B .
C1 C 0.4052(2) 0.2370(6) -0.0194(6) 0.0458(18) Uani 1 1 d U B .
C2 C 0.4495(2) 0.2105(5) -0.0576(7) 0.0498(19) Uani 1 1 d U . .
C3 C 0.4627(3) 0.1233(6) -0.0629(9) 0.087(3) Uani 1 1 d U B .
H3 H 0.4428 0.0787 -0.0462 0.104 Uiso 1 1 calc R . .
C4 C 0.5054(3) 0.1001(7) -0.0929(9) 0.088(3) Uani 1 1 d U . .
H4 H 0.5142 0.0406 -0.0955 0.106 Uiso 1 1 calc R B .
C5 C 0.5349(3) 0.1675(6) -0.1190(7) 0.061(2) Uani 1 1 d U B .
C6 C 0.5211(3) 0.2537(6) -0.1183(10) 0.084(3) Uani 1 1 d U . .
H6 H 0.5405 0.2981 -0.1374 0.101 Uiso 1 1 calc R B .
C7 C 0.4784(3) 0.2769(6) -0.0897(10) 0.087(4) Uani 1 1 d U B .
H7 H 0.4689 0.3362 -0.0916 0.104 Uiso 1 1 calc R . .
C8 C 0.5812(3) 0.1457(6) -0.1469(7) 0.064(2) Uani 1 1 d DU . .
H16 H 0.588(3) 0.190(4) -0.194(5) 0.077 Uiso 1 1 d D . .
C9 C 0.2710(2) 0.1667(4) -0.1723(5) 0.0367(15) Uani 1 1 d U . .
C10 C 0.2899(2) 0.1056(4) -0.2453(5) 0.0331(14) Uani 1 1 d U B .
C11 C 0.3372(2) 0.1138(4) -0.2591(5) 0.0408(16) Uani 1 1 d U . .
H11 H 0.3567 0.1568 -0.2227 0.049 Uiso 1 1 calc R B .
C12 C 0.3552(2) 0.0582(5) -0.3268(6) 0.0447(17) Uani 1 1 d U . .
C13 C 0.3271(2) -0.0100(5) -0.3757(5) 0.0410(16) Uani 1 1 d U . .
H13 H 0.3398 -0.0507 -0.4162 0.049 Uiso 1 1 calc R B .
C14 C 0.2800(2) -0.0171(4) -0.3637(5) 0.0325(14) Uani 1 1 d U . .
C15 C 0.2617(2) 0.0405(4) -0.3002(5) 0.0343(14) Uani 1 1 d U . .
H15 H 0.2299 0.0357 -0.2939 0.041 Uiso 1 1 calc R B .
C16 C 0.2514(2) 0.4112(4) -0.0800(5) 0.0324(14) Uani 1 1 d U . .
S1 S 0.3663(5) 0.0913(10) 0.3873(10) 0.266(5) Uani 0.65 1 d PDU B .
C18 C 0.3720(15) 0.2085(11) 0.416(3) 0.240(8) Uani 0.65 1 d PDU B .
H18A H 0.3591 0.2267 0.4756 0.288 Uiso 0.65 1 calc PR . .
H18B H 0.4037 0.2325 0.4176 0.288 Uiso 0.65 1 calc PR . .
C17 C 0.3379(14) 0.221(3) 0.314(3) 0.229(9) Uani 0.65 1 d PDU . .
H17A H 0.3147 0.1731 0.3102 0.275 Uiso 0.65 1 calc PRD A 1
H17B H 0.3208 0.2757 0.3200 0.275 Uiso 0.65 1 calc PRD A 1
O7A O 0.3508(6) 0.2237(17) 0.2191(14) 0.055(4) Uani 0.65 1 d PU B 1
O7B O 0.3644(11) 0.219(3) 0.203(3) 0.048(7) Uani 0.35 1 d PU B 2

loop_
_atom_site_aniso_label
_atom_site_aniso_U_11
_atom_site_aniso_U_22
_atom_site_aniso_U_33
_atom_site_aniso_U_23
_atom_site_aniso_U_13
_atom_site_aniso_U_12
Nd1 0.0179(2) 0.0271(2) 0.0416(2) -0.00204(14) 0.01358(14) 0.00015(12)
N1 0.039(3) 0.060(4) 0.088(5) 0.026(4) 0.037(3) 0.016(3)
O1 0.037(3) 0.053(3) 0.089(4) 0.027(3) 0.035(3) 0.020(2)
O2 0.033(3) 0.044(3) 0.090(4) -0.001(3) 0.034(3) -0.004(2)
O3 0.033(2) 0.042(3) 0.042(3) -0.014(2) 0.018(2) -0.006(2)
O4 0.025(2) 0.053(3) 0.050(3) -0.018(2) 0.0201(19) -0.003(2)
O5 0.029(2) 0.032(2) 0.079(3) 0.015(2) 0.019(2) 0.004(2)
O6 0.028(2) 0.032(2) 0.049(3) 0.005(2) 0.0169(19) 0.0024(18)
O8 0.064(3) 0.071(4) 0.106(5) -0.034(4) 0.024(3) -0.030(3)
C1 0.021(3) 0.060(5) 0.059(5) -0.003(4) 0.015(3) -0.003(3)
C2 0.029(4) 0.054(5) 0.072(5) 0.005(4) 0.022(3) 0.006(3)
C3 0.058(5) 0.067(6) 0.153(10) 0.037(6) 0.068(6) 0.022(5)
C4 0.070(6) 0.065(6) 0.148(10) 0.039(6) 0.069(6) 0.024(5)
C5 0.047(4) 0.054(5) 0.087(6) 0.011(5) 0.028(4) 0.008(4)
C6 0.062(6) 0.053(5) 0.158(10) 0.013(6) 0.073(6) 0.003(5)
C7 0.061(6) 0.056(6) 0.164(11) 0.012(6) 0.076(7) -0.001(4)
C8 0.047(4) 0.071(6) 0.084(6) 0.022(5) 0.038(4) 0.015(4)
C9 0.038(3) 0.038(4) 0.039(4) 0.002(3) 0.018(3) -0.001(3)
C10 0.032(3) 0.030(3) 0.043(4) -0.005(3) 0.020(3) -0.011(3)
C11 0.034(3) 0.040(4) 0.053(4) -0.015(3) 0.018(3) -0.011(3)
C12 0.029(3) 0.046(4) 0.067(5) -0.014(4) 0.030(3) -0.009(3)
C13 0.033(3) 0.038(4) 0.059(4) -0.013(3) 0.026(3) -0.005(3)
C14 0.028(3) 0.030(3) 0.045(4) -0.005(3) 0.019(3) -0.004(3)
C15 0.025(3) 0.039(4) 0.042(4) -0.001(3) 0.016(3) 0.004(3)
C16 0.027(3) 0.033(3) 0.042(4) 0.003(3) 0.018(3) 0.000(3)
S1 0.294(7) 0.250(6) 0.249(7) 0.009(4) 0.032(5) -0.016(5)
C18 0.241(10) 0.241(8) 0.237(9) 0.002(5) 0.043(5) 0.002(5)
C17 0.228(10) 0.234(9) 0.227(9) -0.007(5) 0.045(5) 0.005(5)
O7A 0.049(11) 0.078(8) 0.039(8) -0.002(6) 0.014(6) 0.029(8)
O7B 0.034(15) 0.073(13) 0.045(12) -0.019(10) 0.025(9) 0.019(12)

loop_
_atom_type_symbol
_atom_type_description
_atom_type_scat_dispersion_real
_atom_type_scat_dispersion_imag
_atom_type_scat_source
C C 0.0033 0.0016 'International Tables Vol C Tables 4.2.6.8 and 6.1.1.4'
H H 0.0000 0.0000 'International Tables Vol C Tables 4.2.6.8 and 6.1.1.4'
N N 0.0061 0.0033 'International Tables Vol C Tables 4.2.6.8 and 6.1.1.4'
O O 0.0106 0.0060 'International Tables Vol C Tables 4.2.6.8 and 6.1.1.4'
Nd Nd -0.1943 3.0179 'International Tables Vol C Tables 4.2.6.8 and 6.1.1.4'
S S 0.1246 0.1234 'International Tables Vol C Tables 4.2.6.8 and 6.1.1.4'

loop_
_geom_angle_atom_site_label_1
_geom_angle_atom_site_label_2
_geom_angle_atom_site_label_3
_geom_angle
_geom_angle_site_symmetry_1
_geom_angle_site_symmetry_3
O3 Nd1 O6 72.21(15) . .
O3 Nd1 O4 134.07(15) . .
O6 Nd1 O4 81.72(14) . .
O3 Nd1 O5 76.66(16) . .
O6 Nd1 O5 124.18(14) . .
O4 Nd1 O5 88.45(16) . .
O3 Nd1 O2 76.28(17) . .
O6 Nd1 O2 134.71(15) . .
O4 Nd1 O2 142.60(16) . .
O5 Nd1 O2 77.30(16) . .
O3 Nd1 O1 73.93(18) . .
O6 Nd1 O1 87.87(15) . .
O4 Nd1 O1 143.10(17) . .
O5 Nd1 O1 125.83(16) . .
O2 Nd1 O1 52.14(17) . .
O3 Nd1 O7B 130.3(9) . .
O6 Nd1 O7B 82.8(10) . .
O4 Nd1 O7B 80.9(5) . .
O5 Nd1 O7B 149.3(11) . .
O2 Nd1 O7B 93.9(6) . .
O1 Nd1 O7B 62.6(6) . .
O3 Nd1 O8 140.36(19) . .
O6 Nd1 O8 147.43(19) . .
O4 Nd1 O8 72.58(17) . .
O5 Nd1 O8 75.6(2) . .
O2 Nd1 O8 70.43(19) . .
O1 Nd1 O8 100.7(2) . .
O7B Nd1 O8 73.8(11) . .
O3 Nd1 O7A 135.5(5) . .
O6 Nd1 O7A 78.1(6) . .
O4 Nd1 O7A 70.7(3) . .
O5 Nd1 O7A 147.7(6) . .
O2 Nd1 O7A 104.2(4) . .
O1 Nd1 O7A 72.6(3) . .
O7B Nd1 O7A 10.9(6) . .
O8 Nd1 O7A 74.8(6) . .
O3 Nd1 O6 69.55(14) . 7
O6 Nd1 O6 75.96(15) . 7
O4 Nd1 O6 67.77(14) . 7
O5 Nd1 O6 49.87(13) . 7
O2 Nd1 O6 121.54(16) . 7
O1 Nd1 O6 143.04(17) . 7
O7B Nd1 O6 144.1(5) . 7
O8 Nd1 O6 110.85(18) . 7
O7A Nd1 O6 133.4(3) . 7
O3 Nd1 C1 72.60(19) . .
O6 Nd1 C1 111.64(19) . .
O4 Nd1 C1 153.31(18) . .
O5 Nd1 C1 101.26(19) . .
O2 Nd1 C1 25.9(2) . .
O1 Nd1 C1 26.3(2) . .
O7B Nd1 C1 78.2(5) . .
O8 Nd1 C1 85.7(2) . .
O7A Nd1 C1 89.0(3) . .
O6 Nd1 C1 136.59(18) 7 .
O3 Nd1 C16 72.95(16) . .
O6 Nd1 C16 101.01(15) . .
O4 Nd1 C16 75.90(16) . .
O5 Nd1 C16 24.48(14) . .
O2 Nd1 C16 99.87(17) . .
O1 Nd1 C16 140.98(17) . .
O7B Nd1 C16 155.6(7) . .
O8 Nd1 C16 91.9(2) . .
O7A Nd1 C16 146.4(4) . .
O6 Nd1 C16 25.49(14) 7 .
C1 Nd1 C16 121.2(2) . .
C8 N1 C12 118.6(7) . 2_654
C1 O1 Nd1 92.0(4) . .
C1 O2 Nd1 92.8(4) . .
C9 O3 Nd1 136.8(4) . .
C9 O4 Nd1 132.1(4) 7 .
C16 O5 Nd1 99.5(4) . .
C16 O6 Nd1 162.7(4) 7 .
C16 O6 Nd1 89.5(3) 7 7
Nd1 O6 Nd1 104.04(15) . 7
O2 C1 O1 122.9(6) . .
O2 C1 C2 118.4(6) . .
O1 C1 C2 118.7(7) . .
O2 C1 Nd1 61.3(3) . .
O1 C1 Nd1 61.7(3) . .
C2 C1 Nd1 177.0(6) . .
C3 C2 C7 118.6(7) . .
C3 C2 C1 121.9(7) . .
C7 C2 C1 119.4(7) . .
C2 C3 C4 121.2(8) . .
C2 C3 H3 119.4 . .
C4 C3 H3 119.4 . .
C3 C4 C5 119.1(8) . .
C3 C4 H4 120.4 . .
C5 C4 H4 120.4 . .
C6 C5 C4 120.0(7) . .
C6 C5 C8 119.4(7) . .
C4 C5 C8 120.6(8) . .
C5 C6 C7 120.9(8) . .
C5 C6 H6 119.5 . .
C7 C6 H6 119.5 . .
C6 C7 C2 119.9(8) . .
C6 C7 H7 120.0 . .
C2 C7 H7 120.0 . .
N1 C8 C5 125.3(8) . .
N1 C8 H16 119(6) . .
C5 C8 H16 108(6) . .
O3 C9 O4 126.1(6) . 7
O3 C9 C10 117.2(5) . .
O4 C9 C10 116.7(6) 7 .
C15 C10 C11 118.5(6) . .
C15 C10 C9 121.7(5) . .
C11 C10 C9 119.8(5) . .
C12 C11 C10 120.6(6) . .
C12 C11 H11 119.7 . .
C10 C11 H11 119.7 . .
C13 C12 C11 119.7(5) . .
C13 C12 N1 118.2(6) . 2_654
C11 C12 N1 122.0(6) . 2_654
C14 C13 C12 119.6(6) . .
C14 C13 H13 120.2 . .
C12 C13 H13 120.2 . .
C15 C14 C13 120.4(6) . .
C15 C14 C16 119.6(5) . 4_544
C13 C14 C16 120.0(5) . 4_544
C14 C15 C10 121.0(5) . .
C14 C15 H15 119.5 . .
C10 C15 H15 119.5 . .
O5 C16 O6 120.8(6) . 7
O5 C16 C14 119.9(5) . 4_554
O6 C16 C14 119.3(5) 7 4_554
O5 C16 Nd1 56.0(3) . .
O6 C16 Nd1 65.1(3) 7 .
C14 C16 Nd1 174.1(4) 4_554 .
C18 S1 C17 42.6(8) . .
C17 C18 S1 84.8(19) . .
C17 C18 H18A 114.5 . .
S1 C18 H18A 114.5 . .
C17 C18 H18B 114.5 . .
S1 C18 H18B 114.5 . .
H18A C18 H18B 111.6 . .
O7A C17 C18 126(3) . .
O7A C17 O7B 10.0(19) . .
C18 C17 O7B 116(3) . .
O7A C17 S1 107(2) . .
C18 C17 S1 52.6(11) . .
O7B C17 S1 100(2) . .
O7A C17 H17A 105.9 . .
C18 C17 H17A 105.9 . .
O7B C17 H17A 109.9 . .
S1 C17 H17A 65.0 . .
O7A C17 H17B 105.9 . .
C18 C17 H17B 105.9 . .
O7B C17 H17B 112.5 . .
S1 C17 H17B 147.2 . .
H17A C17 H17B 106.2 . .
C17 O7A Nd1 138.3(18) . .
C17 O7B Nd1 117.8(19) . .

loop_
_geom_bond_atom_site_label_1
_geom_bond_atom_site_label_2
_geom_bond_distance
_geom_bond_site_symmetry_2
Nd1 O3 2.410(4) .
Nd1 O6 2.414(4) .
Nd1 O4 2.424(4) .
Nd1 O5 2.487(4) .
Nd1 O2 2.492(4) .
Nd1 O1 2.500(5) .
Nd1 O7B 2.51(4) .
Nd1 O8 2.515(5) .
Nd1 O7A 2.54(2) .
Nd1 O6 2.682(4) 7
Nd1 C1 2.837(7) .
Nd1 C16 2.957(6) .
N1 C8 1.259(10) .
N1 C12 1.434(8) 2_654
O1 C1 1.258(9) .
O2 C1 1.239(9) .
O3 C9 1.252(8) .
O4 C9 1.268(7) 7
O5 C16 1.242(7) .
O6 C16 1.273(7) 7
O6 Nd1 2.682(4) 7
C1 C2 1.497(9) .
C2 C3 1.366(11) .
C2 C7 1.407(11) .
C3 C4 1.394(11) .
C3 H3 0.9300 .
C4 C5 1.398(11) .
C4 H4 0.9300 .
C5 C6 1.352(12) .
C5 C8 1.471(10) .
C6 C7 1.384(11) .
C6 H6 0.9300 .
C7 H7 0.9300 .
C8 H16 0.95(2) .
C9 O4 1.268(7) 7
C9 C10 1.504(9) .
C10 C15 1.386(9) .
C10 C11 1.398(8) .
C11 C12 1.390(9) .
C11 H11 0.9300 .
C12 C13 1.387(9) .
C12 N1 1.434(8) 2_654
C13 C14 1.385(8) .
C13 H13 0.9300 .
C14 C15 1.375(8) .
C14 C16 1.510(8) 4_544
C15 H15 0.9300 .
C16 O6 1.273(7) 7
C16 C14 1.510(8) 4_554
S1 C18 1.801(3) .
S1 C17 2.26(4) .
C18 C17 1.535(5) .
C18 H18A 0.9700 .
C18 H18B 0.9700 .
C17 O7A 1.37(4) .
C17 O7B 1.77(4) .
C17 H17A 0.9700 .
C17 H17B 0.9700 .
